data_1517259
loop_
_publ_author_name
'Seo, Daniel M.'
'Boyle, Paul D.'
'Allen, Joshua L.'
'Han, Sang-Don'
'J\'onsson, Erlendur'
'Johansson, Patrik'
'Henderson, Wesley A.'

_publ_section_title
;
 Solvate Structures and Computational/Spectroscopic Characterization of
 LiBF4Electrolytes
;
_journal_issue 32
_journal_name_full 'The Journal of Physical Chemistry C'
_journal_page_first 18377
_journal_paper_doi 10.1021/jp5046782
_journal_volume 118
_journal_year 2014
_chemical_formula_sum 'C4 H8 B F4 Li O'
_chemical_formula_weight 165.85
_chemical_name_systematic (THF)1:LiBF4
_space_group_IT_number 14
_symmetry_cell_setting monoclinic
_symmetry_space_group_name_Hall '-P 2ybc'
_symmetry_space_group_name_H-M 'P 1 21/c 1'
_atom_sites_solution_hydrogens geom
_atom_sites_solution_primary direct
_atom_sites_solution_secondary difmap
_audit_creation_method SHELXL-97
_cell_angle_alpha 90.00
_cell_angle_beta 110.862(3)
_cell_angle_gamma 90.00
_cell_formula_units_Z 4
_cell_length_a 9.0057(6)
_cell_length_b 9.1739(6)
_cell_length_c 9.6690(6)
_cell_measurement_reflns_used 5170
_cell_measurement_temperature 110
_cell_measurement_theta_max 22.03
_cell_measurement_theta_min 2.42
_cell_volume 746.46(8)
_computing_cell_refinement SAINT
_computing_data_collection Apex2
_computing_data_reduction SAINT
_computing_molecular_graphics NRCVAX
_computing_publication_material cif2tables.py
_computing_structure_refinement XL
_computing_structure_solution XS
_diffrn_ambient_temperature 110
_diffrn_measured_fraction_theta_full 0.997
_diffrn_measured_fraction_theta_max 0.997
_diffrn_measurement_device_type 'Bruker-Nonius Kappa Axis X8 Apex2'
_diffrn_measurement_method 'omega and phi scans'
_diffrn_radiation_monochromator graphite
_diffrn_radiation_source 'fine-focus sealed tube'
_diffrn_radiation_type MoK\a
_diffrn_radiation_wavelength 0.71073
_diffrn_reflns_av_R_equivalents 0.0494
_diffrn_reflns_av_sigmaI/netI 0.0244
_diffrn_reflns_limit_h_max 10
_diffrn_reflns_limit_h_min -10
_diffrn_reflns_limit_k_max 10
_diffrn_reflns_limit_k_min -10
_diffrn_reflns_limit_l_max 11
_diffrn_reflns_limit_l_min -11
_diffrn_reflns_number 20971
_diffrn_reflns_theta_full 25.04
_diffrn_reflns_theta_max 25.04
_diffrn_reflns_theta_min 2.42
_exptl_absorpt_coefficient_mu 0.160
_exptl_absorpt_correction_T_max 0.9865
_exptl_absorpt_correction_T_min 0.9389
_exptl_absorpt_correction_type multi-scan
_exptl_absorpt_process_details SADABS
_exptl_crystal_colour colourless
_exptl_crystal_density_diffrn 1.476
_exptl_crystal_density_method 'not measured'
_exptl_crystal_description prism
_exptl_crystal_F_000 336
_exptl_crystal_size_max 0.40
_exptl_crystal_size_mid 0.16
_exptl_crystal_size_min 0.09
_refine_diff_density_max 0.352
_refine_diff_density_min -0.396
_refine_diff_density_rms 0.062
_refine_ls_extinction_method none
_refine_ls_goodness_of_fit_ref 1.050
_refine_ls_hydrogen_treatment constr
_refine_ls_matrix_type full
_refine_ls_number_parameters 100
_refine_ls_number_reflns 1317
_refine_ls_number_restraints 0
_refine_ls_restrained_S_all 1.050
_refine_ls_R_factor_all 0.0921
_refine_ls_R_factor_gt 0.0615
_refine_ls_shift/su_max 0.000
_refine_ls_shift/su_mean 0.000
_refine_ls_structure_factor_coef Fsqd
_refine_ls_weighting_details 'calc w=1/[\s^2^(Fo^2^)+(0.0904P)^2^+0.9077P] where P=(Fo^2^+2Fc^2^)/3'
_refine_ls_weighting_scheme calc
_refine_ls_wR_factor_gt 0.1648
_refine_ls_wR_factor_ref 0.1871
_reflns_number_gt 911
_reflns_number_total 1317
_reflns_threshold_expression >2sigma(I)
_cod_data_source_file jp5046782_si_002.cif
_cod_data_source_block (THF)1:LiBF4
_cod_depositor_comments 'Adding full bibliography for 1517256--1517264.cif.'
_cod_original_sg_symbol_H-M 'P 21/c'
_cod_database_code 1517259

loop_
_symmetry_equiv_pos_as_xyz
'x, y, z'
'-x, y+1/2, -z+1/2'
'-x, -y, -z'
'x, -y-1/2, z-1/2'

loop_
_atom_site_label
_atom_site_type_symbol
_atom_site_fract_x
_atom_site_fract_y
_atom_site_fract_z
_atom_site_U_iso_or_equiv
_atom_site_adp_type
_atom_site_occupancy
_atom_site_symmetry_multiplicity
_atom_site_calc_flag
_atom_site_refinement_flags
Li1 Li 0.9657(6) 0.3426(5) 0.1371(6) 0.0385(12) Uani 1 1 d .
B1 B 1.1410(4) 0.1679(4) 0.4194(4) 0.0335(8) Uani 1 1 d .
F1 F 1.0467(3) 0.2763(2) 0.3300(2) 0.0521(6) Uani 1 1 d .
F2 F 1.1261(2) 0.1761(2) 0.5581(2) 0.0554(7) Uani 1 1 d .
F3 F 1.0796(3) 0.0362(2) 0.3556(2) 0.0713(8) Uani 1 1 d .
F4 F 1.2931(3) 0.1841(3) 0.4335(3) 0.0754(9) Uani 1 1 d .
O1 O 0.7810(3) 0.2409(2) 0.0178(2) 0.0426(7) Uani 1 1 d .
C1 C 0.6569(4) 0.3005(4) -0.1101(4) 0.0459(9) Uani 1 1 d .
H1A H 0.7030 0.3610 -0.1695 0.055 Uiso 1 1 calc R
H1B H 0.5835 0.3616 -0.0793 0.055 Uiso 1 1 calc R
C2 C 0.5716(6) 0.1727(5) -0.1972(5) 0.0785(16) Uani 1 1 d .
H2A H 0.4604 0.1710 -0.2008 0.094 Uiso 1 1 calc R
H2B H 0.5706 0.1784 -0.2998 0.094 Uiso 1 1 calc R
C3 C 0.6509(7) 0.0473(5) -0.1282(6) 0.108(2) Uani 1 1 d .
H3A H 0.6972 -0.0026 -0.1942 0.129 Uiso 1 1 calc R
H3B H 0.5746 -0.0202 -0.1091 0.129 Uiso 1 1 calc R
C4 C 0.7763(4) 0.0839(4) 0.0105(4) 0.0508(10) Uani 1 1 d .
H4A H 0.7528 0.0429 0.0952 0.061 Uiso 1 1 calc R
H4B H 0.8795 0.0448 0.0127 0.061 Uiso 1 1 calc R

loop_
_atom_site_aniso_label
_atom_site_aniso_U_11
_atom_site_aniso_U_22
_atom_site_aniso_U_33
_atom_site_aniso_U_23
_atom_site_aniso_U_13
_atom_site_aniso_U_12
Li1 0.050(3) 0.026(3) 0.035(3) 0.000(2) 0.009(2) -0.001(2)
B1 0.042(2) 0.0243(18) 0.0307(18) 0.0034(14) 0.0086(16) -0.0026(14)
F1 0.0803(15) 0.0314(11) 0.0379(11) 0.0070(8) 0.0128(10) 0.0097(10)
F2 0.0542(13) 0.0785(16) 0.0314(11) 0.0104(10) 0.0129(9) 0.0056(10)
F3 0.1097(19) 0.0232(11) 0.0590(14) 0.0013(10) 0.0032(13) -0.0131(11)
F4 0.0445(13) 0.126(2) 0.0555(15) 0.0006(14) 0.0180(10) -0.0105(13)
O1 0.0467(13) 0.0251(12) 0.0437(13) 0.0005(10) 0.0007(10) -0.0003(9)
C1 0.0449(19) 0.038(2) 0.044(2) 0.0077(15) 0.0025(16) 0.0043(15)
C2 0.075(3) 0.053(3) 0.067(3) -0.016(2) -0.024(2) 0.011(2)
C3 0.147(5) 0.037(3) 0.077(3) -0.001(2) -0.038(3) -0.013(3)
C4 0.058(2) 0.0233(18) 0.057(2) 0.0003(16) 0.0040(18) -0.0022(15)

loop_
_atom_type_symbol
_atom_type_description
_atom_type_scat_dispersion_real
_atom_type_scat_dispersion_imag
_atom_type_scat_source
C C 0.0033 0.0016 'International Tables Vol C Tables 4.2.6.8 and 6.1.1.4'
H H 0.0000 0.0000 'International Tables Vol C Tables 4.2.6.8 and 6.1.1.4'
B B 0.0013 0.0007 'International Tables Vol C Tables 4.2.6.8 and 6.1.1.4'
F F 0.0171 0.0103 'International Tables Vol C Tables 4.2.6.8 and 6.1.1.4'
Li Li -0.0003 0.0001 'International Tables Vol C Tables 4.2.6.8 and 6.1.1.4'
O O 0.0106 0.0060 'International Tables Vol C Tables 4.2.6.8 and 6.1.1.4'

loop_
_geom_angle_atom_site_label_1
_geom_angle_atom_site_label_2
_geom_angle_atom_site_label_3
_geom_angle
_geom_angle_site_symmetry_1
_geom_angle_site_symmetry_3
F3 Li1 F1 107.1(3) 2_755 .
F3 Li1 F2 108.7(3) 2_755 4_565
F1 Li1 F2 107.3(3) . 4_565
F3 Li1 O1 110.0(3) 2_755 .
F1 Li1 O1 113.4(3) . .
F2 Li1 O1 110.2(3) 4_565 .
F4 B1 F3 112.1(3) . .
F4 B1 F1 111.1(3) . .
F3 B1 F1 106.8(3) . .
F4 B1 F2 110.0(3) . .
F3 B1 F2 108.4(3) . .
F1 B1 F2 108.2(3) . .
B1 F1 Li1 142.8(3) . .
B1 F2 Li1 137.8(3) . 4_566
B1 F3 Li1 153.2(3) . 2_745
C4 O1 C1 109.6(2) . .
C4 O1 Li1 121.6(2) . .
C1 O1 Li1 125.2(2) . .
O1 C1 C2 105.7(3) . .
O1 C1 H1A 110.6 . .
C2 C1 H1A 110.6 . .
O1 C1 H1B 110.6 . .
C2 C1 H1B 110.6 . .
H1A C1 H1B 108.7 . .
C3 C2 C1 107.9(3) . .
C3 C2 H2A 110.1 . .
C1 C2 H2A 110.1 . .
C3 C2 H2B 110.1 . .
C1 C2 H2B 110.1 . .
H2A C2 H2B 108.4 . .
C2 C3 C4 110.4(4) . .
C2 C3 H3A 109.6 . .
C4 C3 H3A 109.6 . .
C2 C3 H3B 109.6 . .
C4 C3 H3B 109.6 . .
H3A C3 H3B 108.1 . .
O1 C4 C3 106.0(3) . .
O1 C4 H4A 110.5 . .
C3 C4 H4A 110.5 . .
O1 C4 H4B 110.5 . .
C3 C4 H4B 110.5 . .
H4A C4 H4B 108.7 . .

loop_
_geom_bond_atom_site_label_1
_geom_bond_atom_site_label_2
_geom_bond_distance
_geom_bond_site_symmetry_2
Li1 O1 1.898(6) .
Li1 F1 1.847(5) .
Li1 F2 1.866(6) 4_565
Li1 F3 1.830(5) 2_755
B1 F4 1.336(4) .
B1 F3 1.379(4) .
B1 F1 1.391(4) .
B1 F2 1.397(4) .
F2 Li1 1.866(6) 4_566
F3 Li1 1.830(5) 2_745
O1 C4 1.441(4) .
O1 C1 1.447(4) .
C1 C2 1.488(5) .
C1 H1A 0.9900 .
C1 H1B 0.9900 .
C2 C3 1.392(6) .
C2 H2A 0.9900 .
C2 H2B 0.9900 .
C3 C4 1.453(6) .
C3 H3A 0.9900 .
C3 H3B 0.9900 .
C4 H4A 0.9900 .
C4 H4B 0.9900 .

loop_
_geom_torsion_atom_site_label_1
_geom_torsion_atom_site_label_2
_geom_torsion_atom_site_label_3
_geom_torsion_atom_site_label_4
_geom_torsion
_geom_torsion_site_symmetry_1
_geom_torsion_site_symmetry_4
F4 B1 F1 Li1 69.3(5) . .
F3 B1 F1 Li1 -53.3(5) . .
F2 B1 F1 Li1 -169.8(4) . .
F3 Li1 F1 B1 -157.0(3) 2_755 .
F2 Li1 F1 B1 -40.4(5) 4_565 .
O1 Li1 F1 B1 81.5(5) . .
F4 B1 F2 Li1 -176.6(3) . 4_566
F3 B1 F2 Li1 -53.7(5) . 4_566
F1 B1 F2 Li1 61.8(4) . 4_566
F4 B1 F3 Li1 90.4(7) . 2_745
F1 B1 F3 Li1 -147.6(6) . 2_745
F2 B1 F3 Li1 -31.2(8) . 2_745
F3 Li1 O1 C4 -170.7(3) 2_755 .
F1 Li1 O1 C4 -50.8(4) . .
F2 Li1 O1 C4 69.5(4) 4_565 .
F3 Li1 O1 C1 32.7(4) 2_755 .
F1 Li1 O1 C1 152.6(3) . .
F2 Li1 O1 C1 -87.1(4) 4_565 .
C4 O1 C1 C2 1.0(4) . .
Li1 O1 C1 C2 160.0(4) . .
O1 C1 C2 C3 -4.3(6) . .
C1 C2 C3 C4 6.0(7) . .
C1 O1 C4 C3 2.5(5) . .
Li1 O1 C4 C3 -157.4(4) . .
C2 C3 C4 O1 -5.3(7) . .
